data_9000828
loop_
_publ_author_name
'Grey, I. E.'
'Nickel, E. H.'

_publ_section_title
;Tivanite, a new oxyhydroxide mineral from Western Australia, and its
 structural relationship to rutile and diaspore
;
_journal_name_full 'American Mineralogist'
_journal_page_first 866
_journal_page_last 871
_journal_volume 66
_journal_year 1981
_chemical_formula_sum 'O4 Ti V'
_chemical_name_mineral Tivanite
_space_group_IT_number 14
_symmetry_space_group_name_Hall '-P 2ybc'
_symmetry_space_group_name_H-M 'P 1 21/c 1'
_cell_angle_alpha 90
_cell_angle_beta 129.79
_cell_angle_gamma 90
_cell_length_a 7.494
_cell_length_b 4.552
_cell_length_c 10.005
_cell_formula_units_Z 4
_cell_volume 262.251
_exptl_crystal_density_diffrn 4.124
_cod_original_formula_sum 'Ti V O4'
_cod_database_code 9000828

loop_
_symmetry_equiv_pos_as_xyz
x,y,z
x,1/2-y,1/2+z
-x,1/2+y,1/2-z
-x,-y,-z

loop_
_atom_site_label
_atom_site_fract_x
_atom_site_fract_y
_atom_site_fract_z
_atom_site_U_iso_or_equiv
Ti 0.10500 0.01900 0.18300 0.01646
V 0.35100 0.01900 0.57900 0.03293
O1 0.13400 0.23800 0.35500 0.00380
O2 0.39000 0.23900 0.75000 0.04306
O3 0.63600 0.27300 0.10700 0.02533
O4 0.86600 0.26300 0.45900 0.02406
